data_4117072
loop_
_publ_author_name
'Falvello, Larry R.'
'Pascual, Isabel'
'Tom\'as, Milagros'
'Urriolabeitia, Esteban P.'

_publ_section_title
;
 The Cyanurate Ribbon in Structural Coordination Chemistry: An Aggregate
 Structure That Persists across Different Coordination Environments and
 Structural Types
;
_journal_coden_ASTM JACSAT
_journal_issue 49
_journal_name_full 'Journal of the American Chemical Society'
_journal_page_first 11894
_journal_page_last 11902
_journal_paper_doi 10.1021/ja970297+
_journal_volume 119
_journal_year 1997
_chemical_formula_sum 'C6 H16 N10 Ni O6'
_chemical_formula_weight 383.00
_space_group_IT_number 11
_symmetry_cell_setting monoclinic
_symmetry_space_group_name_Hall '-P 2yb'
_symmetry_space_group_name_H-M 'P 1 21/m 1'
_atom_sites_solution_hydrogens geom
_atom_sites_solution_primary direct
_atom_sites_solution_secondary difmap
_audit_creation_method SHELXL
_cell_angle_alpha 90.00
_cell_angle_beta 114.13(2)
_cell_angle_gamma 90.00
_cell_formula_units_Z 2
_cell_length_a 6.3340(10)
_cell_length_b 16.022(2)
_cell_length_c 7.0170(10)
_cell_measurement_temperature 296(2)
_cell_volume 649.88(19)
_computing_structure_refinement 'SHELXL-93 (Sheldrick, 1993)'
_computing_structure_solution 'SHELXS-86 (Sheldrick, 1990)'
_diffrn_ambient_temperature 296(2)
_diffrn_radiation_monochromator graphite
_diffrn_radiation_source 'fine-focus sealed tube'
_diffrn_radiation_type MoK\a
_diffrn_radiation_wavelength 0.71073
_diffrn_reflns_av_R_equivalents 0.1199
_diffrn_reflns_av_sigmaI/netI 0.0334
_diffrn_reflns_limit_h_max 7
_diffrn_reflns_limit_h_min 0
_diffrn_reflns_limit_k_max 18
_diffrn_reflns_limit_k_min 0
_diffrn_reflns_limit_l_max 7
_diffrn_reflns_limit_l_min -8
_diffrn_reflns_number 1297
_diffrn_reflns_theta_max 24.94
_diffrn_reflns_theta_min 2.54
_exptl_absorpt_coefficient_mu 1.551
_exptl_crystal_density_diffrn 1.957
_exptl_crystal_F_000 396
_refine_diff_density_max 0.971
_refine_diff_density_min -0.702
_refine_diff_density_rms 0.098
_refine_ls_extinction_method none
_refine_ls_goodness_of_fit_all 1.029
_refine_ls_goodness_of_fit_obs 1.057
_refine_ls_matrix_type full
_refine_ls_number_parameters 135
_refine_ls_number_reflns 1150
_refine_ls_number_restraints 1
_refine_ls_restrained_S_all 1.108
_refine_ls_restrained_S_obs 1.056
_refine_ls_R_factor_all 0.0482
_refine_ls_R_factor_obs 0.0410
_refine_ls_shift/esd_max 0.494
_refine_ls_shift/esd_mean 0.058
_refine_ls_structure_factor_coef Fsqd
_refine_ls_weighting_details 'w=1/[\s^2^(Fo^2^)+(0.0741P)^2^+0.3602P] where P=(Fo^2^+2Fc^2^)/3'
_refine_ls_weighting_scheme calc
_refine_ls_wR_factor_all 0.1156
_refine_ls_wR_factor_obs 0.1025
_reflns_number_observed 1040
_reflns_number_total 1186
_reflns_observed_criterion >2sigma(I)
_cod_data_source_file ja9702972B_5.cif
_cod_data_source_block azul_cpd8
_cod_depositor_comments
;
The following automatic conversions were performed:

'_refine_ls_weighting_scheme' value 'calc
w=1/[\s^2^(Fo^2^)+(0.0741P)^2^+0.3602P] where P=(Fo^2^+2Fc^2^)/3' was
changed to 'calc'. New tag '_refine_ls_weighting_details' was
created. The value of the new tag was set to
'w=1/[\s^2^(Fo^2^)+(0.0741P)^2^+0.3602P] where P=(Fo^2^+2Fc^2^)/3'.

Automatic conversion script
Id: cif_fix_values 3143 2015-03-26 13:38:13Z robertas 
;
_cod_original_cell_volume 649.9(2)
_cod_database_code 4117072

loop_
_symmetry_equiv_pos_as_xyz
'x, y, z'
'-x, y+1/2, -z'
'-x, -y, -z'
'x, -y-1/2, z'

loop_
_atom_site_aniso_label
_atom_site_aniso_U_11
_atom_site_aniso_U_22
_atom_site_aniso_U_33
_atom_site_aniso_U_23
_atom_site_aniso_U_13
_atom_site_aniso_U_12
Ni1 0.0149(3) 0.0218(4) 0.0198(3) 0.000 0.0001(2) 0.000
N1 0.0119(13) 0.0210(14) 0.0254(14) -0.0004(10) 0.0003(11) 0.0006(9)
C2 0.0179(14) 0.023(2) 0.025(2) -0.0006(13) 0.0038(12) 0.0027(12)
O2 0.0138(11) 0.0252(13) 0.052(2) 0.0067(11) 0.0010(10) 0.0006(9)
N3 0.0199(13) 0.0205(14) 0.0286(14) 0.0043(12) 0.0027(11) 0.0018(10)
C4 0.021(2) 0.028(2) 0.020(2) -0.0018(12) 0.0036(13) 0.0002(11)
O4 0.0333(13) 0.0216(13) 0.0384(14) 0.0081(10) 0.0067(11) -0.0019(9)
N5 0.0204(13) 0.0192(14) 0.0297(15) 0.0013(11) 0.0041(11) -0.0026(10)
C6 0.0179(14) 0.025(2) 0.023(2) -0.0028(13) 0.0058(12) -0.0001(12)
O6 0.0163(11) 0.0257(12) 0.0378(13) 0.0036(10) -0.0016(10) 0.0000(8)
N2 0.020(2) 0.024(2) 0.026(2) 0.000 -0.002(2) 0.000
N4 0.027(2) 0.028(2) 0.034(2) 0.000 0.012(2) 0.000
O1 0.027(2) 0.031(2) 0.031(2) 0.000 0.0076(14) 0.000
O3 0.024(2) 0.025(2) 0.029(2) 0.000 -0.0015(14) 0.000

loop_
_atom_site_label
_atom_site_type_symbol
_atom_site_fract_x
_atom_site_fract_y
_atom_site_fract_z
_atom_site_U_iso_or_equiv
_atom_site_thermal_displace_type
_atom_site_occupancy
_atom_site_calc_flag
_atom_site_refinement_flags
Ni1 Ni 0.03581(8) 0.7500 0.19471(8) 0.0211(2) Uani 1 d S
N1 N 0.0141(4) 0.6100(2) 0.1907(4) 0.0218(6) Uani 1 d .
C2 C 0.2091(5) 0.5661(2) 0.3059(5) 0.0234(7) Uani 1 d .
O2 O 0.4051(4) 0.59630(14) 0.3679(4) 0.0346(6) Uani 1 d .
N3 N 0.1898(4) 0.4835(2) 0.3526(4) 0.0254(6) Uani 1 d .
H3 H 0.3115(89) 0.4584(38) 0.4215(87) 0.077(7) Uiso 1 d .
C4 C -0.0119(5) 0.4409(2) 0.2885(5) 0.0244(7) Uani 1 d .
O4 O -0.0264(4) 0.36859(15) 0.3383(4) 0.0337(6) Uani 1 d .
N5 N -0.1987(4) 0.4859(2) 0.1613(4) 0.0251(6) Uani 1 d .
H5 H -0.3308(90) 0.4615(37) 0.1093(85) 0.077(7) Uiso 1 d .
C6 C -0.1904(5) 0.5687(2) 0.1141(5) 0.0227(7) Uani 1 d .
O6 O -0.3756(4) 0.60218(14) -0.0025(4) 0.0308(6) Uani 1 d .
N2 N 0.2918(7) 0.7500 0.4923(7) 0.0273(9) Uani 1 d S
H21 H 0.3031(90) 0.7068(36) 0.5499(97) 0.077(7) Uiso 1 d .
H20 H 0.4273(147) 0.7500 0.5024(136) 0.077(7) Uiso 1 d S
N4 N 0.2608(7) 0.7500 0.0514(7) 0.0298(9) Uani 1 d S
H40 H 0.1793(132) 0.7500 -0.0982(145) 0.077(7) Uiso 1 d S
H41 H 0.3548(87) 0.7101(34) 0.0847(90) 0.077(7) Uiso 1 d .
O1 O -0.2039(6) 0.7500 0.3438(6) 0.0313(7) Uani 1 d SD
H10 H -0.1557(83) 0.7910(24) 0.4367(68) 0.077(7) Uiso 1 d D
O3 O -0.2377(6) 0.7500 -0.0950(5) 0.0299(8) Uani 1 d S
H30 H -0.3222(84) 0.7060(34) -0.0972(87) 0.077(7) Uiso 1 d .

loop_
_atom_type_symbol
_atom_type_description
_atom_type_scat_dispersion_real
_atom_type_scat_dispersion_imag
_atom_type_scat_source
C C 0.0033 0.0016 'International Tables Vol C Tables 4.2.6.8 and 6.1.1.4'
H H 0.0000 0.0000 'International Tables Vol C Tables 4.2.6.8 and 6.1.1.4'
N N 0.0061 0.0033 'International Tables Vol C Tables 4.2.6.8 and 6.1.1.4'
O O 0.0106 0.0060 'International Tables Vol C Tables 4.2.6.8 and 6.1.1.4'
Ni Ni 0.3393 1.1124 'International Tables Vol C Tables 4.2.6.8 and 6.1.1.4'

loop_
_geom_angle_atom_site_label_1
_geom_angle_atom_site_label_2
_geom_angle_atom_site_label_3
_geom_angle
_geom_angle_site_symmetry_3
_geom_angle_publ_flag
N2 Ni1 N4 94.6(2) . y
N2 Ni1 O3 176.0(2) . y
N4 Ni1 O3 89.4(2) . y
N2 Ni1 O1 85.8(2) . y
N4 Ni1 O1 179.6(2) . y
O3 Ni1 O1 90.22(14) . y
N2 Ni1 N1 91.82(6) . y
N4 Ni1 N1 92.58(6) . y
O3 Ni1 N1 88.00(6) . y
O1 Ni1 N1 87.40(6) . y
N1 Ni1 N1 173.43(12) 4_575 y
C6 N1 C2 118.1(3) . ?
C6 N1 Ni1 122.4(2) . ?
C2 N1 Ni1 118.1(2) . ?
O2 C2 N1 122.9(3) . ?
O2 C2 N3 117.8(3) . ?
N1 C2 N3 119.2(3) . ?
C4 N3 C2 124.6(3) . ?
C4 N3 H3 118.5(41) . ?
C2 N3 H3 116.8(41) . ?
O4 C4 N3 123.6(3) . ?
O4 C4 N5 122.8(3) . ?
N3 C4 N5 113.6(3) . ?
C4 N5 C6 124.1(3) . ?
C4 N5 H5 118.2(39) . ?
C6 N5 H5 117.7(39) . ?
O6 C6 N1 122.8(3) . ?
O6 C6 N5 117.1(3) . ?
N1 C6 N5 120.0(3) . ?
Ni1 N2 H21 112.9(43) . ?
Ni1 N2 H20 116.4(61) . ?
H21 N2 H20 94.7(45) . ?
Ni1 N4 H40 111.4(45) . ?
Ni1 N4 H41 114.8(39) . ?
H40 N4 H41 107.8(47) . ?
Ni1 O1 H10 104.8(34) . ?
Ni1 O3 H30 106.0(35) . ?

loop_
_geom_bond_atom_site_label_1
_geom_bond_atom_site_label_2
_geom_bond_distance
_geom_bond_publ_flag
Ni1 N2 2.055(4) y
Ni1 N4 2.053(4) y
Ni1 O3 2.063(3) y
Ni1 O1 2.168(3) y
Ni1 N1 2.247(3) y
N1 C6 1.354(4) ?
N1 C2 1.363(4) ?
C2 O2 1.234(4) ?
C2 N3 1.381(4) ?
N3 C4 1.352(4) ?
N3 H3 0.83(5) ?
C4 O4 1.225(4) ?
C4 N5 1.361(4) ?
N5 C6 1.373(4) ?
N5 H5 0.86(5) ?
C6 O6 1.245(4) ?
N2 H21 0.79(6) ?
N2 H20 0.83(9) ?
N4 H40 0.96(9) ?
N4 H41 0.84(5) ?
O1 H10 0.89(2) ?
O3 H30 0.88(5) ?

loop_
_cod_changelog_entry_id
_cod_changelog_entry_author
_cod_changelog_entry_date
_cod_changelog_entry_text
1 'Vaitkus, Antanas' 2021-10-29T14:10:00+03:00 'Updated bibliographic information.'
